data_7714944
loop_
_publ_author_name
'Fischer, Tristan E.'
'Janetzki, Jett T.'
'M Zahir, F Zahra'
'Gable, Robert W.'
'Starikova, Alyona A.'
'Boskovic, Colette'

_publ_section_title
;
 Tuning valence tautomerism in a family of dinuclear cobalt complexes
 incorporating a conjugated bridging bis(dioxolene) ligand with weak
 communication.
;
_journal_issue 7
_journal_name_full 'Dalton transactions (Cambridge, England : 2003)'
_journal_page_first 3104
_journal_page_last 3117
_journal_paper_doi 10.1039/d3dt04162j
_journal_volume 53
_journal_year 2024
_chemical_formula_moiety 'C52 H48 Co2 N10 O6, 2(F6 P), 2(C2 H3 N), 2(C7 H8)'
_chemical_formula_sum 'C70 H70 Co2 F12 N12 O6 P2'
_chemical_formula_weight 1583.18
_space_group_crystal_system triclinic
_space_group_IT_number 2
_space_group_name_Hall '-P 1'
_space_group_name_H-M_alt 'P -1'
_atom_sites_solution_hydrogens geom
_audit_creation_date 2023-08-21
_audit_creation_method
;
Olex2 1.3
(compiled 2020.11.12 svn.r5f609507 for OlexSys, GUI svn.r6408)
;
_audit_update_record
;
2023-11-21 deposited with the CCDC.	2024-01-08 downloaded from the CCDC.
;
_cell_angle_alpha 93.436(2)
_cell_angle_beta 101.986(2)
_cell_angle_gamma 111.088(2)
_cell_formula_units_Z 1
_cell_length_a 8.6957(2)
_cell_length_b 10.8984(2)
_cell_length_c 20.7669(4)
_cell_measurement_reflns_used 10623
_cell_measurement_temperature 99(3)
_cell_measurement_theta_max 75.0500
_cell_measurement_theta_min 2.3010
_cell_volume 1776.57(7)
_computing_cell_refinement 'CrysAlisPro 1.171.40.14a (Rigaku OD, 2018)'
_computing_data_collection 'CrysAlisPro 1.171.40.14a (Rigaku OD, 2018)'
_computing_data_reduction 'CrysAlisPro 1.171.40.14a (Rigaku OD, 2018)'
_computing_molecular_graphics 'Olex2 1.3 (Dolomanov et al., 2009)'
_computing_publication_material 'Olex2 1.3 (Dolomanov et al., 2009)'
_computing_structure_refinement 'SHELXL 2019/3 (Sheldrick, 2015)'
_computing_structure_solution 'SHELXT 2018/2 (Sheldrick, 2018)'
_diffrn_ambient_temperature 98.99(10)
_diffrn_detector_type HyPix
_diffrn_measured_fraction_theta_full 0.999
_diffrn_measured_fraction_theta_max 0.995
_diffrn_measurement_details
;
List of Runs (angles in degrees, time in seconds):

  # Type    Start    End  Width  t~exp~   \w     \q     \k     \f   Frames
#--------------------------------------------------------------------------
  1  \w    -19.00   7.00   0.50    1.40    --   48.20 -19.00  90.00   52
  2  \w     30.00  70.00   0.50    1.40    --   48.20 -93.00 133.00   80
  3  \w     52.00  95.00   0.50    1.40    --   48.20-125.00  30.00   86
  4  \w     46.00  71.00   0.50    5.61    --  107.75 -93.00 133.00   50
  5  \w     64.00 106.00   0.50    5.61    --  107.75 -94.00 120.00   84
  6  \w     81.00 107.00   0.50    5.61    --  107.75-125.00  60.00   52
  7  \w     84.00 110.00   0.50    5.61    --  107.75-125.00  30.00   52
  8  \w     81.00 107.00   0.50    5.61    --  107.75-107.00  84.72   52
  9  \w     78.00 103.00   0.50    5.61    --  107.75 -94.00  90.00   50
 10  \w     49.00  97.00   0.50    5.61    --  107.75 -94.00  60.00   96
 11  \w     40.00  66.00   0.50    5.61    --  107.75-125.00  60.00   52
 12  \w     37.00 106.00   0.50    5.61    --  107.75 -94.00  30.00  138
 13  \w     77.00 112.00   0.50    5.61    --  107.75-125.00 -30.00   70
 14  \w     81.00 106.00   0.50    5.61    --  107.75 -94.00 -60.00   50
 15  \w     80.00 105.00   0.50    5.61    --  107.75 -94.00 -90.00   50
 16  \w     58.00  84.00   0.50    5.61    --  107.75 -94.00-120.00   52
 17  \w     72.00 104.00   0.50    5.61    --  107.75 -94.00-180.00   64
 18  \w     58.00  84.00   0.50    5.61    --  107.75-125.00-150.00   52
 19  \w     41.00  66.00   0.50    5.61    --  107.75 -94.00-180.00   50
 20  \w     37.00 106.00   0.50    5.61    --  107.75 -94.00-150.00  138
 21  \w     36.00  76.00   0.50    5.61    --  107.75 -94.00 -60.00   80
 22  \w     60.00 104.00   0.50    5.61    --  107.75 -94.00 -30.00   88
 23  \w     37.00  78.00   0.50    5.61    --  107.75-125.00  30.00   82
 24  \w     35.00  72.00   0.50    5.61    --  107.75 -94.00  90.00   74
 25  \w     41.00  67.00   0.50    5.61    --  107.75 -61.00  90.00   52
 26  \w     37.00 104.00   0.50    5.61    --  107.75 -94.00 150.00  134
 27  \w     36.00  69.00   0.50    5.61    --  107.75 -61.00 150.00   66
 28  \w     40.00  65.00   0.50    5.61    --  107.75-107.00  84.72   50
 29  \w     35.00  60.00   0.50    5.61    --  107.75 -61.00  30.00   50
 30  \w     42.00  67.00   0.50    5.61    --  107.75 -61.00  60.00   50
 31  \w     35.00  60.00   0.50    5.61    --  107.75 -61.00   0.00   50
 32  \w     35.00  68.00   0.50    5.61    --  107.75 -61.00 -60.00   66
 33  \w     41.00  67.00   0.50    5.61    --  107.75 -61.00-120.00   52
 34  \w     40.00  65.00   0.50    5.61    --  107.75 -61.00-150.00   50
 35  \w     35.00  61.00   0.50    5.61    --  107.75 -94.00 -90.00   52
 36  \w     40.00  66.00   0.50    5.61    --  107.75-125.00 -30.00   52
 37  \w     42.00  69.00   0.50    5.61    --  107.75 -61.00 -90.00   54
 38  \w     95.00 129.00   0.50    5.61    --  107.75  15.00-120.00   68
 39  \w    138.00 175.00   0.50    5.61    --  107.75  15.00 -90.00   74
 40  \w    144.00 176.00   0.50    5.61    --  107.75  15.00-120.00   64
 41  \w    142.00 168.00   0.50    5.61    --  107.75  77.00-180.00   52
 42  \w    147.00 177.00   0.50    5.61    --  107.75  77.00-150.00   60
 43  \w    110.00 136.00   0.50    5.61    --  107.75  93.00-114.00   52
 44  \w    113.00 143.00   0.50    5.61    --  107.75  77.00-150.00   60
 45  \w     94.00 127.00   0.50    5.61    --  107.75  15.00 -90.00   66
 46  \w    102.00 174.00   0.50    5.61    --  107.75  45.00 -30.00  144
 47  \w    134.00 161.00   0.50    5.61    --  107.75 125.00 -30.00   54
 48  \w    110.00 172.00   0.50    5.61    --  107.75  61.00  90.00  124
 49  \w    142.00 175.00   0.50    5.61    --  107.75  77.00 120.00   66
 50  \w    114.00 140.00   0.50    5.61    --  107.75  45.00 150.00   52
 51  \w    122.00 153.00   0.50    5.61    --  107.75  77.00  90.00   62
 52  \w     97.00 123.00   0.50    5.61    --  107.75 125.00 -30.00   52
 53  \w     94.00 174.00   0.50    5.61    --  107.75  15.00-180.00  160
 54  \w    -11.00  22.00   0.50    1.40    --   48.20 -93.00 133.00   66
 55  \w    -62.00  24.00   0.50    1.40    --  -48.20  57.00 120.00  172
 56  \w    -77.00  12.00   0.50    1.40    --  -48.20  93.00-114.00  178
 57  \w    -17.00  26.00   0.50    1.40    --  -48.20  19.00-120.00   86
 58  \w    -43.00  25.00   0.50    1.40    --  -48.20  37.00-180.00  136
 59  \w    -70.00 -45.00   0.50    5.61    --  -86.25  93.00-114.00   50
 60  \w   -152.00-113.00   0.50    5.61    --  -86.25 -61.00-180.00   78
 61  \w   -137.00-111.00   0.50    5.61    --  -86.25 -61.00 -90.00   52
 62  \w   -156.00-131.00   0.50    5.61    --  -86.25-125.00   0.00   50
 63  \w   -145.00-120.00   0.50    5.61    --  -86.25 -93.00 133.00   50
 64  \w   -159.00-108.00   0.50    5.61    --  -86.25 -61.00-120.00  102
 65  \w    -24.00   3.00   0.50    1.40    --   48.20 -19.00-120.00   54
;
_diffrn_measurement_device 'four-circle diffractometer'
_diffrn_measurement_device_type 'XtaLAB Synergy, Dualflex, HyPix'
_diffrn_measurement_method '\w scans'
_diffrn_radiation_type CuK\a
_diffrn_radiation_wavelength 1.54184
_diffrn_reflns_av_R_equivalents 0.0686
_diffrn_reflns_av_unetI/netI 0.0526
_diffrn_reflns_Laue_measured_fraction_full 0.999
_diffrn_reflns_Laue_measured_fraction_max 0.995
_diffrn_reflns_limit_h_max 10
_diffrn_reflns_limit_h_min -9
_diffrn_reflns_limit_k_max 12
_diffrn_reflns_limit_k_min -13
_diffrn_reflns_limit_l_max 25
_diffrn_reflns_limit_l_min -26
_diffrn_reflns_number 30037
_diffrn_reflns_point_group_measured_fraction_full 0.999
_diffrn_reflns_point_group_measured_fraction_max 0.995
_diffrn_reflns_theta_full 67.684
_diffrn_reflns_theta_max 75.290
_diffrn_reflns_theta_min 4.396
_exptl_absorpt_coefficient_mu 4.884
_exptl_absorpt_correction_T_max 1.00000
_exptl_absorpt_correction_T_min 0.63080
_exptl_absorpt_correction_type multi-scan
_exptl_absorpt_process_details
;
CrysAlisPro 1.171.40.14a (Rigaku Oxford Diffraction, 2018)
Empirical absorption correction using spherical harmonics,
 implemented in SCALE3 ABSPACK scaling algorithm.
;
_exptl_crystal_colour 'clear light brown'
_exptl_crystal_colour_lustre clear
_exptl_crystal_colour_modifier light
_exptl_crystal_colour_primary brown
_exptl_crystal_density_diffrn 1.480
_exptl_crystal_description plate
_exptl_crystal_F_000 814
_exptl_crystal_recrystallization_method 'Re-crystallisation from solvent'
_exptl_crystal_size_max 0.276
_exptl_crystal_size_mid 0.158
_exptl_crystal_size_min 0.047
_refine_diff_density_max 0.968
_refine_diff_density_min -0.667
_refine_diff_density_rms 0.117
_refine_ls_extinction_coef 0.0084(9)
_refine_ls_extinction_expression Fc^*^=kFc[1+0.001xFc^2^\l^3^/sin(2\q)]^-1/4^
_refine_ls_extinction_method 'SHELXL-2019/2 (Sheldrick 2019)'
_refine_ls_goodness_of_fit_ref 1.083
_refine_ls_hydrogen_treatment constr
_refine_ls_matrix_type full
_refine_ls_number_parameters 473
_refine_ls_number_reflns 7308
_refine_ls_number_restraints 0
_refine_ls_restrained_S_all 1.083
_refine_ls_R_factor_all 0.0804
_refine_ls_R_factor_gt 0.0732
_refine_ls_shift/su_max 0.000
_refine_ls_shift/su_mean 0.000
_refine_ls_structure_factor_coef Fsqd
_refine_ls_weighting_details 'w=1/[\s^2^(Fo^2^)+(0.1596P)^2^+0.0441P] where P=(Fo^2^+2Fc^2^)/3'
_refine_ls_weighting_scheme calc
_refine_ls_wR_factor_gt 0.1970
_refine_ls_wR_factor_ref 0.2122
_reflns_Friedel_coverage 0.000
_reflns_number_gt 6264
_reflns_number_total 7308
_reflns_threshold_expression 'I > 2\s(I)'
_cod_data_source_file d3dt04162j3.cif
_cod_data_source_block tf1-038-mecn-tol_redabs2
_cod_depositor_comments 'Adding full bibliography for 7714944--7714946.cif.'
_cod_database_code 7714944
_shelx_shelxl_version_number 2019/3
_shelx_space_group_comment
;
The symmetry employed for this shelxl refinement is uniquely defined
by the following loop, which should always be used as a source of
symmetry information in preference to the above space-group names.
They are only intended as comments.
;
_shelx_estimated_absorpt_t_max 0.803
_shelx_estimated_absorpt_t_min 0.346
_olex2_refinement_description
;
1.a Secondary CH2 refined with riding coordinates:
 C1(H1A,H1B), C13(H13A,H13B), C7(H7A,H7B)
1.b Aromatic/amide H refined with riding coordinates:
 C24(H24), C6(H6), C22(H22), C5(H5), C12(H12), C3(H3), C18(H18), C25(H25),
 C17(H17), C11(H11), C16(H16), C4(H4), C9(H9), C15(H15), C10(H10), C34(H34),
 C30(H30), C33(H33), C32(H32), C31(H31)
1.c Idealised Me refined as rotating group:
 C26(H26A,H26B,H26C), C27(H27A,H27B,H27C), C35(H35A,H35B,H35C)
;
_olex2_submission_special_instructions 'No special instructions were received'
_oxdiff_exptl_absorpt_empirical_details
;
Empirical correction (ABSPACK) includes:
- Absorption correction using spherical harmonics
- Frame scaling
- B-factor correction
;

loop_
_space_group_symop_operation_xyz
'x, y, z'
'-x, -y, -z'

loop_
_atom_site_label
_atom_site_type_symbol
_atom_site_fract_x
_atom_site_fract_y
_atom_site_fract_z
_atom_site_U_iso_or_equiv
_atom_site_adp_type
_atom_site_occupancy
_atom_site_site_symmetry_order
_atom_site_calc_flag
_atom_site_refinement_flags_posn
_atom_site_refinement_flags_adp
_atom_site_refinement_flags_occupancy
_atom_site_disorder_assembly
_atom_site_disorder_group
Co1 Co 0.59870(6) 0.54165(4) 0.73318(2) 0.03792(19) Uani 1 1 d . . . . .
P1 P 1.10626(12) 1.09188(9) 0.87115(5) 0.0491(2) Uani 1 1 d . . . . .
F3 F 1.1742(3) 1.24513(19) 0.90367(11) 0.0502(5) Uani 1 1 d . . . . .
F2 F 0.9143(3) 1.0782(2) 0.86807(12) 0.0591(5) Uani 1 1 d . . . . .
O2 O 0.5986(3) 0.4509(2) 0.65335(11) 0.0403(5) Uani 1 1 d . . . . .
O1 O 0.6921(3) 0.7041(2) 0.70179(12) 0.0431(5) Uani 1 1 d . . . . .
F6 F 1.1225(3) 1.0501(2) 0.94345(13) 0.0647(6) Uani 1 1 d . . . . .
F5 F 1.0870(3) 1.1370(3) 0.79894(12) 0.0689(7) Uani 1 1 d . . . . .
F1 F 1.2966(3) 1.1090(2) 0.87327(16) 0.0678(7) Uani 1 1 d . . . . .
O3 O 0.6450(3) 0.3716(2) 0.53675(11) 0.0435(5) Uani 1 1 d . . . . .
F4 F 1.0404(3) 0.9402(2) 0.83909(14) 0.0698(7) Uani 1 1 d . . . . .
N2 N 0.5993(3) 0.6252(3) 0.81780(14) 0.0400(5) Uani 1 1 d . . . . .
N1 N 0.5017(3) 0.3714(3) 0.76441(14) 0.0400(5) Uani 1 1 d . . . . .
N4 N 0.3634(4) 0.5160(3) 0.69763(13) 0.0395(5) Uani 1 1 d . . . . .
N5 N 0.9635(4) 0.9635(3) 0.52351(14) 0.0449(6) Uani 1 1 d . . . . .
N3 N 0.8164(4) 0.5367(3) 0.77381(14) 0.0422(6) Uani 1 1 d . . . . .
C19 C 0.7220(4) 0.6774(3) 0.64198(16) 0.0405(6) Uani 1 1 d . . . . .
C20 C 0.6702(4) 0.5424(3) 0.61679(16) 0.0400(6) Uani 1 1 d . . . . .
C21 C 0.6961(4) 0.5066(3) 0.55522(16) 0.0413(6) Uani 1 1 d . . . . .
C24 C 0.7995(4) 0.7755(3) 0.60655(16) 0.0422(6) Uani 1 1 d . . . . .
H24 H 0.835279 0.866626 0.624066 0.051 Uiso 1 1 calc R U . . .
C2 C 0.5339(4) 0.5398(3) 0.85816(17) 0.0410(6) Uani 1 1 d . . . . .
C6 C 0.6647(4) 0.7567(3) 0.83902(17) 0.0435(7) Uani 1 1 d . . . . .
H6 H 0.712641 0.816111 0.810350 0.052 Uiso 1 1 calc R U . . .
C1 C 0.4635(5) 0.3942(3) 0.83043(17) 0.0446(7) Uani 1 1 d . . . . .
H1A H 0.513202 0.346502 0.862352 0.053 Uiso 1 1 calc R U . . .
H1B H 0.338810 0.357179 0.825028 0.053 Uiso 1 1 calc R U . . .
C23 C 0.8246(4) 0.7400(3) 0.54508(17) 0.0432(7) Uani 1 1 d . . . . .
C14 C 0.2547(4) 0.3888(3) 0.69346(16) 0.0432(7) Uani 1 1 d . . . . .
C22 C 0.7714(4) 0.6043(3) 0.51927(16) 0.0437(7) Uani 1 1 d . . . . .
H22 H 0.787418 0.580079 0.477176 0.052 Uiso 1 1 calc R U . . .
C13 C 0.3414(4) 0.2945(3) 0.71238(17) 0.0430(7) Uani 1 1 d . . . . .
H13A H 0.266728 0.219386 0.730108 0.052 Uiso 1 1 calc R U . . .
H13B H 0.367782 0.258390 0.673009 0.052 Uiso 1 1 calc R U . . .
C8 C 0.8041(4) 0.4170(3) 0.79257(17) 0.0444(7) Uani 1 1 d . . . . .
C5 C 0.6641(4) 0.8077(3) 0.90129(17) 0.0462(7) Uani 1 1 d . . . . .
H5 H 0.711671 0.900938 0.915588 0.055 Uiso 1 1 calc R U . . .
C12 C 0.9667(4) 0.6395(3) 0.78951(18) 0.0460(7) Uani 1 1 d . . . . .
H12 H 0.974044 0.722732 0.775991 0.055 Uiso 1 1 calc R U . . .
C3 C 0.5280(4) 0.5840(4) 0.92087(17) 0.0460(7) Uani 1 1 d . . . . .
H3 H 0.480327 0.522292 0.948648 0.055 Uiso 1 1 calc R U . . .
C7 C 0.6294(4) 0.3092(3) 0.76901(19) 0.0455(7) Uani 1 1 d . . . . .
H7A H 0.617078 0.261838 0.724898 0.055 Uiso 1 1 calc R U . . .
H7B H 0.611747 0.244032 0.800693 0.055 Uiso 1 1 calc R U . . .
C18 C 0.3008(4) 0.6094(3) 0.67997(16) 0.0421(6) Uani 1 1 d . . . . .
H18 H 0.377077 0.698690 0.683006 0.051 Uiso 1 1 calc R U . . .
C25 C 0.9043(5) 0.8376(4) 0.50491(18) 0.0465(7) Uani 1 1 d . . . . .
H25 H 0.912747 0.806256 0.462619 0.056 Uiso 1 1 calc R U . . .
C17 C 0.1270(5) 0.5772(4) 0.65746(17) 0.0478(7) Uani 1 1 d . . . . .
H17 H 0.084947 0.643866 0.644946 0.057 Uiso 1 1 calc R U . . .
C11 C 1.1110(5) 0.6258(4) 0.82510(19) 0.0514(8) Uani 1 1 d . . . . .
H11 H 1.217404 0.698805 0.835456 0.062 Uiso 1 1 calc R U . . .
C16 C 0.0160(5) 0.4476(4) 0.65346(18) 0.0488(7) Uani 1 1 d . . . . .
H16 H -0.103221 0.423820 0.638066 0.059 Uiso 1 1 calc R U . . .
C26 C 0.6689(5) 0.3307(4) 0.47477(18) 0.0493(7) Uani 1 1 d . . . . .
H26A H 0.609191 0.364794 0.439399 0.074 Uiso 1 1 calc R U . . .
H26B H 0.623511 0.233365 0.465766 0.074 Uiso 1 1 calc R U . . .
H26C H 0.790597 0.365681 0.476262 0.074 Uiso 1 1 calc R U . . .
C4 C 0.5924(4) 0.7198(4) 0.94302(17) 0.0466(7) Uani 1 1 d . . . . .
H4 H 0.587828 0.752227 0.985778 0.056 Uiso 1 1 calc R U . . .
C9 C 0.9438(5) 0.3982(4) 0.82858(19) 0.0501(8) Uani 1 1 d . . . . .
H9 H 0.933920 0.314117 0.841499 0.060 Uiso 1 1 calc R U . . .
C15 C 0.0815(4) 0.3519(4) 0.67237(17) 0.0461(7) Uani 1 1 d . . . . .
H15 H 0.007314 0.262421 0.670682 0.055 Uiso 1 1 calc R U . . .
N6 N 0.7428(5) 1.3730(4) 0.9721(2) 0.0717(10) Uani 1 1 d . . . . .
C10 C 1.0993(5) 0.5049(4) 0.84559(19) 0.0530(8) Uani 1 1 d . . . . .
H10 H 1.197193 0.495019 0.871125 0.064 Uiso 1 1 calc R U . . .
C34 C 0.6074(6) 0.0019(4) 0.7062(2) 0.0632(11) Uani 1 1 d . . . . .
H34 H 0.723348 0.013083 0.720535 0.076 Uiso 1 1 calc R U . . .
C30 C 0.3710(6) -0.0046(4) 0.6212(2) 0.0618(10) Uani 1 1 d . . . . .
H30 H 0.325003 0.005061 0.577020 0.074 Uiso 1 1 calc R U . . .
C29 C 0.5448(5) 0.0171(4) 0.6411(2) 0.0572(9) Uani 1 1 d . . . . .
C28 C 0.8402(6) 1.3296(4) 0.9933(2) 0.0585(9) Uani 1 1 d . . . . .
C27 C 0.9675(6) 1.2767(5) 1.0201(2) 0.0659(11) Uani 1 1 d . . . . .
H27A H 0.986787 1.226929 0.983715 0.099 Uiso 1 1 calc R U . . .
H27B H 0.927596 1.217307 1.051875 0.099 Uiso 1 1 calc R U . . .
H27C H 1.074139 1.350073 1.042690 0.099 Uiso 1 1 calc R U . . .
C33 C 0.5063(7) -0.0288(4) 0.7501(2) 0.0689(12) Uani 1 1 d . . . . .
H33 H 0.553477 -0.034472 0.794892 0.083 Uiso 1 1 calc R U . . .
C32 C 0.3313(7) -0.0522(4) 0.7288(3) 0.0703(12) Uani 1 1 d . . . . .
H32 H 0.258809 -0.076341 0.758300 0.084 Uiso 1 1 calc R U . . .
C31 C 0.2679(6) -0.0389(4) 0.6631(3) 0.0671(11) Uani 1 1 d . . . . .
H31 H 0.150813 -0.054078 0.647815 0.080 Uiso 1 1 calc R U . . .
C35 C 0.6554(6) 0.0587(4) 0.5940(3) 0.0687(11) Uani 1 1 d . . . . .
H35A H 0.656952 0.144160 0.581282 0.103 Uiso 1 1 calc R U . . .
H35B H 0.610874 -0.008566 0.554232 0.103 Uiso 1 1 calc R U . . .
H35C H 0.771253 0.067777 0.615600 0.103 Uiso 1 1 calc R U . . .

loop_
_atom_site_aniso_label
_atom_site_aniso_U_11
_atom_site_aniso_U_22
_atom_site_aniso_U_33
_atom_site_aniso_U_23
_atom_site_aniso_U_13
_atom_site_aniso_U_12
Co1 0.0405(3) 0.0331(3) 0.0443(3) 0.00829(19) 0.0151(2) 0.0158(2)
P1 0.0498(5) 0.0391(4) 0.0568(5) 0.0062(3) 0.0201(4) 0.0114(4)
F3 0.0530(11) 0.0368(9) 0.0595(11) 0.0070(8) 0.0170(9) 0.0140(8)
F2 0.0504(12) 0.0534(12) 0.0720(14) 0.0137(10) 0.0227(10) 0.0130(9)
O2 0.0454(11) 0.0314(10) 0.0481(11) 0.0095(8) 0.0177(9) 0.0155(9)
O1 0.0503(12) 0.0358(10) 0.0492(12) 0.0090(9) 0.0213(10) 0.0181(9)
F6 0.0716(15) 0.0511(12) 0.0678(14) 0.0207(10) 0.0175(11) 0.0172(11)
F5 0.0673(14) 0.0695(15) 0.0519(12) 0.0084(11) 0.0222(11) 0.0013(12)
F1 0.0507(12) 0.0451(11) 0.110(2) 0.0067(12) 0.0307(13) 0.0160(10)
O3 0.0512(13) 0.0362(11) 0.0453(11) 0.0058(8) 0.0163(9) 0.0168(9)
F4 0.0656(14) 0.0416(11) 0.0914(18) -0.0072(11) 0.0334(13) 0.0025(10)
N2 0.0391(13) 0.0370(13) 0.0477(14) 0.0102(10) 0.0153(11) 0.0157(10)
N1 0.0417(13) 0.0360(12) 0.0462(13) 0.0094(10) 0.0149(11) 0.0164(11)
N4 0.0416(13) 0.0331(12) 0.0443(13) 0.0064(10) 0.0132(10) 0.0133(10)
N5 0.0501(15) 0.0421(14) 0.0511(15) 0.0171(12) 0.0225(12) 0.0203(12)
N3 0.0451(14) 0.0361(13) 0.0481(14) 0.0058(10) 0.0165(11) 0.0159(11)
C19 0.0426(15) 0.0340(14) 0.0487(16) 0.0085(12) 0.0132(13) 0.0174(12)
C20 0.0415(15) 0.0329(14) 0.0488(16) 0.0093(12) 0.0136(13) 0.0161(12)
C21 0.0465(16) 0.0374(15) 0.0444(15) 0.0089(12) 0.0131(13) 0.0196(13)
C24 0.0456(16) 0.0368(14) 0.0488(16) 0.0122(12) 0.0157(13) 0.0179(13)
C2 0.0386(15) 0.0374(15) 0.0497(16) 0.0108(12) 0.0141(12) 0.0151(12)
C6 0.0422(15) 0.0358(15) 0.0506(16) 0.0046(12) 0.0123(13) 0.0127(12)
C1 0.0493(17) 0.0358(15) 0.0504(17) 0.0114(12) 0.0182(14) 0.0144(13)
C23 0.0451(16) 0.0387(15) 0.0515(17) 0.0137(13) 0.0172(13) 0.0188(13)
C14 0.0485(17) 0.0394(15) 0.0447(15) 0.0084(12) 0.0140(13) 0.0185(13)
C22 0.0505(17) 0.0446(17) 0.0450(16) 0.0133(13) 0.0184(13) 0.0240(14)
C13 0.0448(16) 0.0359(14) 0.0492(16) 0.0072(12) 0.0144(13) 0.0145(13)
C8 0.0465(17) 0.0431(16) 0.0493(16) 0.0096(13) 0.0182(13) 0.0198(14)
C5 0.0453(16) 0.0424(16) 0.0511(17) 0.0052(13) 0.0143(14) 0.0157(13)
C12 0.0419(16) 0.0420(16) 0.0543(18) 0.0044(13) 0.0185(14) 0.0131(13)
C3 0.0456(17) 0.0484(17) 0.0466(16) 0.0133(13) 0.0137(13) 0.0189(14)
C7 0.0448(16) 0.0395(15) 0.0611(19) 0.0158(13) 0.0185(14) 0.0222(13)
C18 0.0484(17) 0.0389(15) 0.0454(15) 0.0095(12) 0.0155(13) 0.0213(13)
C25 0.0521(18) 0.0474(17) 0.0518(17) 0.0179(14) 0.0233(15) 0.0253(15)
C17 0.0521(19) 0.0513(18) 0.0473(17) 0.0100(14) 0.0150(14) 0.0262(16)
C11 0.0417(17) 0.0524(19) 0.0590(19) 0.0026(15) 0.0162(15) 0.0156(15)
C16 0.0428(17) 0.059(2) 0.0498(17) 0.0100(14) 0.0114(14) 0.0243(15)
C26 0.057(2) 0.0459(17) 0.0490(17) 0.0048(13) 0.0174(15) 0.0225(15)
C4 0.0446(17) 0.0482(17) 0.0457(16) 0.0041(13) 0.0133(13) 0.0154(14)
C9 0.0523(19) 0.0530(19) 0.0571(19) 0.0145(15) 0.0200(15) 0.0295(16)
C15 0.0432(16) 0.0453(17) 0.0495(17) 0.0073(13) 0.0133(13) 0.0153(13)
N6 0.070(2) 0.079(3) 0.075(2) 0.023(2) 0.0160(19) 0.039(2)
C10 0.0435(17) 0.065(2) 0.0564(19) 0.0065(16) 0.0139(15) 0.0264(16)
C34 0.068(3) 0.0437(19) 0.075(3) 0.0005(17) 0.004(2) 0.0271(18)
C30 0.061(2) 0.048(2) 0.073(3) 0.0006(17) 0.0073(19) 0.0236(18)
C29 0.060(2) 0.0391(17) 0.072(2) 0.0018(15) 0.0155(18) 0.0189(16)
C28 0.061(2) 0.062(2) 0.059(2) 0.0154(17) 0.0208(18) 0.0264(19)
C27 0.074(3) 0.078(3) 0.065(2) 0.017(2) 0.024(2) 0.047(2)
C33 0.097(3) 0.045(2) 0.067(2) 0.0089(17) 0.014(2) 0.033(2)
C32 0.091(3) 0.0410(19) 0.084(3) 0.0063(18) 0.034(3) 0.025(2)
C31 0.068(3) 0.051(2) 0.085(3) 0.002(2) 0.022(2) 0.025(2)
C35 0.070(3) 0.052(2) 0.085(3) 0.013(2) 0.020(2) 0.024(2)

loop_
_atom_type_symbol
_atom_type_description
_atom_type_scat_dispersion_real
_atom_type_scat_dispersion_imag
_atom_type_scat_source
C C 0.0181 0.0091 'International Tables Vol C Tables 4.2.6.8 and 6.1.1.4'
H H 0.0000 0.0000 'International Tables Vol C Tables 4.2.6.8 and 6.1.1.4'
Co Co -2.3653 3.6143 'International Tables Vol C Tables 4.2.6.8 and 6.1.1.4'
F F 0.0727 0.0534 'International Tables Vol C Tables 4.2.6.8 and 6.1.1.4'
N N 0.0311 0.0180 'International Tables Vol C Tables 4.2.6.8 and 6.1.1.4'
O O 0.0492 0.0322 'International Tables Vol C Tables 4.2.6.8 and 6.1.1.4'
P P 0.2955 0.4335 'International Tables Vol C Tables 4.2.6.8 and 6.1.1.4'

loop_
_exptl_crystal_face_index_h
_exptl_crystal_face_index_k
_exptl_crystal_face_index_l
_exptl_crystal_face_perp_dist
1 -7 5 0.0453
0 0 -13 0.0363
0 1 13 0.0059
5 -4 2 0.0881
0 6 -5 0.0929
-5 4 -3 0.0835

loop_
_geom_angle_atom_site_label_1
_geom_angle_atom_site_label_2
_geom_angle_atom_site_label_3
_geom_angle
_geom_angle_site_symmetry_1
_geom_angle_site_symmetry_3
_geom_angle_publ_flag
O2 Co1 O1 89.42(10) . . ?
O2 Co1 N2 176.37(9) . . ?
O2 Co1 N1 89.63(11) . . ?
O2 Co1 N4 90.03(11) . . ?
O2 Co1 N3 89.65(11) . . ?
O1 Co1 N2 93.87(11) . . ?
O1 Co1 N1 179.05(10) . . ?
O1 Co1 N4 95.92(11) . . ?
O1 Co1 N3 94.35(11) . . ?
N2 Co1 N1 87.08(12) . . ?
N2 Co1 N4 91.13(11) . . ?
N4 Co1 N1 84.09(11) . . ?
N3 Co1 N2 88.59(11) . . ?
N3 Co1 N1 85.64(12) . . ?
N3 Co1 N4 169.73(12) . . ?
F3 P1 F2 89.75(12) . . ?
F6 P1 F3 89.70(12) . . ?
F6 P1 F2 89.92(14) . . ?
F6 P1 F5 178.19(15) . . ?
F6 P1 F1 91.27(16) . . ?
F6 P1 F4 90.22(15) . . ?
F5 P1 F3 89.04(13) . . ?
F5 P1 F2 88.78(14) . . ?
F1 P1 F3 89.22(12) . . ?
F1 P1 F2 178.43(14) . . ?
F1 P1 F5 90.02(16) . . ?
F1 P1 F4 90.39(13) . . ?
F4 P1 F3 179.60(15) . . ?
F4 P1 F2 90.64(13) . . ?
F4 P1 F5 91.05(15) . . ?
C20 O2 Co1 107.61(19) . . ?
C19 O1 Co1 108.03(18) . . ?
C21 O3 C26 116.4(3) . . ?
C2 N2 Co1 114.4(2) . . ?
C2 N2 C6 119.9(3) . . ?
C6 N2 Co1 125.7(2) . . ?
C1 N1 Co1 109.68(19) . . ?
C13 N1 Co1 104.98(19) . . ?
C13 N1 C1 110.7(3) . . ?
C7 N1 Co1 106.5(2) . . ?
C7 N1 C1 112.1(3) . . ?
C7 N1 C13 112.5(3) . . ?
C14 N4 Co1 113.0(2) . . ?
C18 N4 Co1 127.5(2) . . ?
C18 N4 C14 119.4(3) . . ?
C25 N5 N5 112.7(4) . 2_776 ?
C8 N3 Co1 112.8(2) . . ?
C12 N3 Co1 126.6(2) . . ?
C12 N3 C8 120.2(3) . . ?
O1 C19 C20 116.3(3) . . ?
O1 C19 C24 123.2(3) . . ?
C24 C19 C20 120.5(3) . . ?
O2 C20 C19 118.5(3) . . ?
O2 C20 C21 121.7(3) . . ?
C21 C20 C19 119.8(3) . . ?
O3 C21 C20 114.5(3) . . ?
O3 C21 C22 125.6(3) . . ?
C22 C21 C20 119.9(3) . . ?
C19 C24 H24 120.1 . . ?
C19 C24 C23 119.7(3) . . ?
C23 C24 H24 120.1 . . ?
N2 C2 C1 116.4(3) . . ?
N2 C2 C3 121.4(3) . . ?
C3 C2 C1 122.2(3) . . ?
N2 C6 H6 119.1 . . ?
N2 C6 C5 121.7(3) . . ?
C5 C6 H6 119.1 . . ?
N1 C1 C2 111.8(3) . . ?
N1 C1 H1A 109.3 . . ?
N1 C1 H1B 109.3 . . ?
C2 C1 H1A 109.3 . . ?
C2 C1 H1B 109.3 . . ?
H1A C1 H1B 107.9 . . ?
C24 C23 C22 119.9(3) . . ?
C24 C23 C25 122.8(3) . . ?
C22 C23 C25 117.3(3) . . ?
N4 C14 C13 113.9(3) . . ?
N4 C14 C15 121.8(3) . . ?
C15 C14 C13 124.4(3) . . ?
C21 C22 C23 120.1(3) . . ?
C21 C22 H22 119.9 . . ?
C23 C22 H22 119.9 . . ?
N1 C13 C14 107.2(3) . . ?
N1 C13 H13A 110.3 . . ?
N1 C13 H13B 110.3 . . ?
C14 C13 H13A 110.3 . . ?
C14 C13 H13B 110.3 . . ?
H13A C13 H13B 108.5 . . ?
N3 C8 C7 114.5(3) . . ?
N3 C8 C9 121.3(3) . . ?
C9 C8 C7 124.2(3) . . ?
C6 C5 H5 120.6 . . ?
C6 C5 C4 118.8(3) . . ?
C4 C5 H5 120.6 . . ?
N3 C12 H12 119.6 . . ?
N3 C12 C11 120.8(3) . . ?
C11 C12 H12 119.6 . . ?
C2 C3 H3 120.3 . . ?
C2 C3 C4 119.4(3) . . ?
C4 C3 H3 120.3 . . ?
N1 C7 C8 108.5(3) . . ?
N1 C7 H7A 110.0 . . ?
N1 C7 H7B 110.0 . . ?
C8 C7 H7A 110.0 . . ?
C8 C7 H7B 110.0 . . ?
H7A C7 H7B 108.4 . . ?
N4 C18 H18 119.4 . . ?
N4 C18 C17 121.3(3) . . ?
C17 C18 H18 119.4 . . ?
N5 C25 C23 123.6(3) . . ?
N5 C25 H25 118.2 . . ?
C23 C25 H25 118.2 . . ?
C18 C17 H17 120.3 . . ?
C16 C17 C18 119.4(3) . . ?
C16 C17 H17 120.3 . . ?
C12 C11 H11 120.3 . . ?
C12 C11 C10 119.5(3) . . ?
C10 C11 H11 120.3 . . ?
C17 C16 H16 120.5 . . ?
C17 C16 C15 119.0(3) . . ?
C15 C16 H16 120.5 . . ?
O3 C26 H26A 109.5 . . ?
O3 C26 H26B 109.5 . . ?
O3 C26 H26C 109.5 . . ?
H26A C26 H26B 109.5 . . ?
H26A C26 H26C 109.5 . . ?
H26B C26 H26C 109.5 . . ?
C5 C4 H4 120.6 . . ?
C3 C4 C5 118.8(3) . . ?
C3 C4 H4 120.6 . . ?
C8 C9 H9 120.7 . . ?
C8 C9 C10 118.6(3) . . ?
C10 C9 H9 120.7 . . ?
C14 C15 C16 119.2(3) . . ?
C14 C15 H15 120.4 . . ?
C16 C15 H15 120.4 . . ?
C11 C10 C9 119.6(3) . . ?
C11 C10 H10 120.2 . . ?
C9 C10 H10 120.2 . . ?
C29 C34 H34 119.1 . . ?
C33 C34 H34 119.1 . . ?
C33 C34 C29 121.7(4) . . ?
C29 C30 H30 119.1 . . ?
C31 C30 H30 119.1 . . ?
C31 C30 C29 121.9(4) . . ?
C34 C29 C30 117.4(4) . . ?
C34 C29 C35 122.4(4) . . ?
C30 C29 C35 120.2(4) . . ?
N6 C28 C27 178.8(5) . . ?
C28 C27 H27A 109.5 . . ?
C28 C27 H27B 109.5 . . ?
C28 C27 H27C 109.5 . . ?
H27A C27 H27B 109.5 . . ?
H27A C27 H27C 109.5 . . ?
H27B C27 H27C 109.5 . . ?
C34 C33 H33 120.0 . . ?
C34 C33 C32 119.9(4) . . ?
C32 C33 H33 120.0 . . ?
C33 C32 H32 120.9 . . ?
C31 C32 C33 118.3(5) . . ?
C31 C32 H32 120.9 . . ?
C30 C31 C32 120.8(5) . . ?
C30 C31 H31 119.6 . . ?
C32 C31 H31 119.6 . . ?
C29 C35 H35A 109.5 . . ?
C29 C35 H35B 109.5 . . ?
C29 C35 H35C 109.5 . . ?
H35A C35 H35B 109.5 . . ?
H35A C35 H35C 109.5 . . ?
H35B C35 H35C 109.5 . . ?

loop_
_geom_bond_atom_site_label_1
_geom_bond_atom_site_label_2
_geom_bond_distance
_geom_bond_site_symmetry_2
_geom_bond_publ_flag
Co1 O2 1.878(2) . ?
Co1 O1 1.882(2) . ?
Co1 N2 1.928(3) . ?
Co1 N1 1.955(3) . ?
Co1 N4 1.936(3) . ?
Co1 N3 1.927(3) . ?
P1 F3 1.607(2) . ?
P1 F2 1.609(2) . ?
P1 F6 1.588(2) . ?
P1 F5 1.600(3) . ?
P1 F1 1.589(2) . ?
P1 F4 1.591(2) . ?
O2 C20 1.341(4) . ?
O1 C19 1.357(4) . ?
O3 C21 1.379(4) . ?
O3 C26 1.417(4) . ?
N2 C2 1.343(4) . ?
N2 C6 1.344(4) . ?
N1 C1 1.503(4) . ?
N1 C13 1.496(4) . ?
N1 C7 1.485(4) . ?
N4 C14 1.353(4) . ?
N4 C18 1.351(4) . ?
N5 N5 1.406(5) 2_776 ?
N5 C25 1.281(5) . ?
N3 C8 1.358(4) . ?
N3 C12 1.339(4) . ?
C19 C20 1.405(4) . ?
C19 C24 1.386(4) . ?
C20 C21 1.400(5) . ?
C21 C22 1.384(5) . ?
C24 H24 0.9500 . ?
C24 C23 1.395(5) . ?
C2 C1 1.506(4) . ?
C2 C3 1.379(5) . ?
C6 H6 0.9500 . ?
C6 C5 1.378(5) . ?
C1 H1A 0.9900 . ?
C1 H1B 0.9900 . ?
C23 C22 1.413(5) . ?
C23 C25 1.458(5) . ?
C14 C13 1.504(4) . ?
C14 C15 1.376(5) . ?
C22 H22 0.9500 . ?
C13 H13A 0.9900 . ?
C13 H13B 0.9900 . ?
C8 C7 1.506(5) . ?
C8 C9 1.377(5) . ?
C5 H5 0.9500 . ?
C5 C4 1.397(5) . ?
C12 H12 0.9500 . ?
C12 C11 1.380(5) . ?
C3 H3 0.9500 . ?
C3 C4 1.389(5) . ?
C7 H7A 0.9900 . ?
C7 H7B 0.9900 . ?
C18 H18 0.9500 . ?
C18 C17 1.390(5) . ?
C25 H25 0.9500 . ?
C17 H17 0.9500 . ?
C17 C16 1.381(5) . ?
C11 H11 0.9500 . ?
C11 C10 1.384(6) . ?
C16 H16 0.9500 . ?
C16 C15 1.396(5) . ?
C26 H26A 0.9800 . ?
C26 H26B 0.9800 . ?
C26 H26C 0.9800 . ?
C4 H4 0.9500 . ?
C9 H9 0.9500 . ?
C9 C10 1.388(6) . ?
C15 H15 0.9500 . ?
N6 C28 1.137(5) . ?
C10 H10 0.9500 . ?
C34 H34 0.9500 . ?
C34 C29 1.392(6) . ?
C34 C33 1.370(7) . ?
C30 H30 0.9500 . ?
C30 C29 1.407(6) . ?
C30 C31 1.351(7) . ?
C29 C35 1.489(7) . ?
C28 C27 1.453(6) . ?
C27 H27A 0.9800 . ?
C27 H27B 0.9800 . ?
C27 H27C 0.9800 . ?
C33 H33 0.9500 . ?
C33 C32 1.416(7) . ?
C32 H32 0.9500 . ?
C32 C31 1.397(7) . ?
C31 H31 0.9500 . ?
C35 H35A 0.9800 . ?
C35 H35B 0.9800 . ?
C35 H35C 0.9800 . ?

loop_
_geom_torsion_atom_site_label_1
_geom_torsion_atom_site_label_2
_geom_torsion_atom_site_label_3
_geom_torsion_atom_site_label_4
_geom_torsion
_geom_torsion_site_symmetry_1
_geom_torsion_site_symmetry_2
_geom_torsion_site_symmetry_3
_geom_torsion_site_symmetry_4
_geom_torsion_publ_flag
Co1 O2 C20 C19 -2.0(3) . . . . ?
Co1 O2 C20 C21 177.2(2) . . . . ?
Co1 O1 C19 C20 3.5(3) . . . . ?
Co1 O1 C19 C24 -176.4(3) . . . . ?
Co1 N2 C2 C1 -2.8(4) . . . . ?
Co1 N2 C2 C3 178.9(2) . . . . ?
Co1 N2 C6 C5 -178.0(2) . . . . ?
Co1 N1 C1 C2 -8.6(3) . . . . ?
Co1 N1 C13 C14 -42.7(3) . . . . ?
Co1 N1 C7 C8 36.6(3) . . . . ?
Co1 N4 C14 C13 -4.3(4) . . . . ?
Co1 N4 C14 C15 176.9(3) . . . . ?
Co1 N4 C18 C17 -177.4(2) . . . . ?
Co1 N3 C8 C7 8.5(4) . . . . ?
Co1 N3 C8 C9 -173.2(3) . . . . ?
Co1 N3 C12 C11 172.8(3) . . . . ?
O2 Co1 O1 C19 -3.7(2) . . . . ?
O2 C20 C21 O3 -1.2(4) . . . . ?
O2 C20 C21 C22 -179.6(3) . . . . ?
O1 Co1 O2 C20 3.2(2) . . . . ?
O1 C19 C20 O2 -1.0(4) . . . . ?
O1 C19 C20 C21 179.8(3) . . . . ?
O1 C19 C24 C23 -179.5(3) . . . . ?
O3 C21 C22 C23 -177.3(3) . . . . ?
N2 Co1 O1 C19 174.8(2) . . . . ?
N2 C2 C1 N1 7.6(4) . . . . ?
N2 C2 C3 C4 -0.6(5) . . . . ?
N2 C6 C5 C4 -0.4(5) . . . . ?
N1 Co1 O2 C20 -176.8(2) . . . . ?
N4 Co1 O2 C20 99.1(2) . . . . ?
N4 Co1 O1 C19 -93.7(2) . . . . ?
N4 C14 C13 N1 31.8(4) . . . . ?
N4 C14 C15 C16 1.3(5) . . . . ?
N4 C18 C17 C16 0.4(5) . . . . ?
N5 N5 C25 C23 179.0(3) 2_776 . . . ?
N3 Co1 O2 C20 -91.2(2) . . . . ?
N3 Co1 O1 C19 85.9(2) . . . . ?
N3 C8 C7 N1 -30.5(4) . . . . ?
N3 C8 C9 C10 0.0(5) . . . . ?
N3 C12 C11 C10 -1.0(5) . . . . ?
C19 C20 C21 O3 178.0(3) . . . . ?
C19 C20 C21 C22 -0.4(5) . . . . ?
C19 C24 C23 C22 -0.1(5) . . . . ?
C19 C24 C23 C25 179.7(3) . . . . ?
C20 C19 C24 C23 0.7(5) . . . . ?
C20 C21 C22 C23 1.0(5) . . . . ?
C24 C19 C20 O2 178.8(3) . . . . ?
C24 C19 C20 C21 -0.4(5) . . . . ?
C24 C23 C22 C21 -0.7(5) . . . . ?
C24 C23 C25 N5 2.8(5) . . . . ?
C2 N2 C6 C5 -1.2(5) . . . . ?
C2 C3 C4 C5 -1.0(5) . . . . ?
C6 N2 C2 C1 -179.9(3) . . . . ?
C6 N2 C2 C3 1.7(5) . . . . ?
C6 C5 C4 C3 1.5(5) . . . . ?
C1 N1 C13 C14 75.6(3) . . . . ?
C1 N1 C7 C8 -83.4(3) . . . . ?
C1 C2 C3 C4 -178.9(3) . . . . ?
C14 N4 C18 C17 -0.2(5) . . . . ?
C22 C23 C25 N5 -177.4(3) . . . . ?
C13 N1 C1 C2 -123.9(3) . . . . ?
C13 N1 C7 C8 151.1(3) . . . . ?
C13 C14 C15 C16 -177.3(3) . . . . ?
C8 N3 C12 C11 -0.3(5) . . . . ?
C8 C9 C10 C11 -1.2(6) . . . . ?
C12 N3 C8 C7 -177.5(3) . . . . ?
C12 N3 C8 C9 0.8(5) . . . . ?
C12 C11 C10 C9 1.7(6) . . . . ?
C3 C2 C1 N1 -174.0(3) . . . . ?
C7 N1 C1 C2 109.5(3) . . . . ?
C7 N1 C13 C14 -158.1(3) . . . . ?
C7 C8 C9 C10 178.0(3) . . . . ?
C18 N4 C14 C13 178.0(3) . . . . ?
C18 N4 C14 C15 -0.7(5) . . . . ?
C18 C17 C16 C15 0.2(5) . . . . ?
C25 C23 C22 C21 179.5(3) . . . . ?
C17 C16 C15 C14 -1.0(5) . . . . ?
C26 O3 C21 C20 -179.9(3) . . . . ?
C26 O3 C21 C22 -1.6(5) . . . . ?
C9 C8 C7 N1 151.2(3) . . . . ?
C15 C14 C13 N1 -149.5(3) . . . . ?
C34 C33 C32 C31 -2.0(6) . . . . ?
C29 C34 C33 C32 3.0(6) . . . . ?
C29 C30 C31 C32 0.9(6) . . . . ?
C33 C34 C29 C30 -2.1(6) . . . . ?
C33 C34 C29 C35 176.1(4) . . . . ?
C33 C32 C31 C30 0.0(6) . . . . ?
C31 C30 C29 C34 0.0(6) . . . . ?
C31 C30 C29 C35 -178.2(4) . . . . ?
